data_7005758
loop_
_publ_author_name
'Vargas-D\'iaz, Gabriela'
'L\'opez-Sandoval, Horacio'
'V\'azquez-Palma, Adriana B.'
'Flores-Alamo, Marcos'
'Pe\~na-Hueso, Adri\'an'
'S\'anchez-Ru\'iz, Sonia A.'
'Flores-Parra, Angelina'
'Contreras, Rosalinda'
'Barba-Behrens, Norah'

_publ_section_title
;
 Stereochemistry of optically active nickel(ii) and cobalt(ii)
 coordination compounds derived from N-acetyl aminoalcohols
;
_journal_issue 37
_journal_name_full 'Dalton Transactions'
_journal_page_first 4185
_journal_paper_doi 10.1039/b705195f
_journal_year 2007
_chemical_absolute_configuration ad
_chemical_formula_moiety 'C24 H32 Co N2 O6, 2(H2 O)'
_chemical_formula_sum 'C24 H36 Co N2 O8'
_chemical_formula_weight 539.49
_chemical_name_common (Co(N-acetyl-(+)-pseudoephedrine)!2$).2H!2$O
_chemical_name_systematic
;
[Co(N-acetyl-(+)-pseudoephedrine)~2~].2H~2~O
;
_space_group_IT_number 143
_symmetry_cell_setting trigonal
_symmetry_space_group_name_Hall 'P 3'
_symmetry_space_group_name_H-M 'P 3'
_atom_sites_solution_hydrogens difmap
_atom_sites_solution_primary direct
_atom_sites_solution_secondary difmap
_audit_conform_dict_location ftp://ftp.iucr.org/pub/cif_core.dic
_audit_conform_dict_name cif_core.dic
_audit_conform_dict_version 2.3
_audit_creation_date 2007-06-11T13:40:18-00:00
_audit_creation_method 'WinGX routine CIF_UPDATE'
_cell_angle_alpha 90
_cell_angle_beta 90
_cell_angle_gamma 120
_cell_formula_units_Z 3
_cell_length_a 17.440(6)
_cell_length_b 17.440(6)
_cell_length_c 7.085(3)
_cell_measurement_reflns_used 0
_cell_measurement_temperature 293
_cell_measurement_theta_max 0
_cell_measurement_theta_min 0
_cell_volume 1866.2(12)
_computing_cell_refinement 'USER DEFINED CELL REFINEMENT'
_computing_data_collection 'USER DEFINED DATA COLLECTION'
_computing_data_reduction 'USER DEFINED DATA REDUCTION'
_computing_molecular_graphics 'CAMERON (Watkin et al., 1996)'
_computing_publication_material 'CRYSTALS (Betteridge et al., 2003)'
_computing_structure_refinement 'CRYSTALS (Betteridge et al., 2003)'
_computing_structure_solution 'SHELXS 97 (Sheldrick, 1997)'
_diffrn_ambient_temperature 293
_diffrn_measured_fraction_theta_full 0.819
_diffrn_measured_fraction_theta_max 0.679
_diffrn_measurement_device_type Unknown
_diffrn_radiation_monochromator graphite
_diffrn_radiation_type 'Mo K\a'
_diffrn_radiation_wavelength 0.71073
_diffrn_reflns_av_R_equivalents 0.055
_diffrn_reflns_av_unetI/netI 0.0615
_diffrn_reflns_limit_h_max 21
_diffrn_reflns_limit_h_min -21
_diffrn_reflns_limit_k_max 21
_diffrn_reflns_limit_k_min -21
_diffrn_reflns_limit_l_max 9
_diffrn_reflns_limit_l_min -4
_diffrn_reflns_number 10999
_diffrn_reflns_theta_full 25.2
_diffrn_reflns_theta_max 28.636
_diffrn_reflns_theta_min 1.348
_diffrn_standards_number 0
_exptl_absorpt_coefficient_mu 0.741
_exptl_absorpt_correction_T_max 0.8948
_exptl_absorpt_correction_T_min 0.6905
_exptl_absorpt_correction_type none
_exptl_crystal_colour pink
_exptl_crystal_density_diffrn 1.44
_exptl_crystal_density_method 'not measured'
_exptl_crystal_description prism
_exptl_crystal_F_000 855
_exptl_crystal_size_max 0.5
_exptl_crystal_size_mid 0.5
_exptl_crystal_size_min 0.15
_refine_diff_density_max 0.22
_refine_diff_density_min -0.44
_refine_diff_density_rms 0.064
_refine_ls_abs_structure_details 'Flack (1983), 1808 Friedel-pairs'
_refine_ls_abs_structure_Flack 0.00(2)
_refine_ls_extinction_method None
_refine_ls_goodness_of_fit_ref 1.091
_refine_ls_hydrogen_treatment constr
_refine_ls_matrix_type full
_refine_ls_number_parameters 317
_refine_ls_number_reflns 2614
_refine_ls_number_restraints 1
_refine_ls_restrained_S_all 1.013
_refine_ls_R_factor_all 0.0598
_refine_ls_R_factor_gt 0.0339
_refine_ls_shift/su_max 0.000195
_refine_ls_shift/su_mean 0
_refine_ls_structure_factor_coef F
_refine_ls_weighting_details
;
Method, part 1, Chebychev polynomial, (Watkin, 1994, Prince, 1982)
[weight] = 1.0/[A~0~*T~0~(x)+A~1~*T~1~(x) ... +A~n-1~]*T~n-1~(x)]
where A~i~ are the Chebychev coefficients listed below and x= Fcalc/Fmax
Method = Robust Weighting (Prince, 1982)
W = [weight] * [1-(deltaF/6*sigmaF)^2^]^2^
A~i~ are:
0.442 0.125 0.235 0.116E-01 0.607E-01
;
_refine_ls_weighting_scheme calc
_refine_ls_wR_factor_all 0.0498
_refine_ls_wR_factor_gt 0.038
_refine_ls_wR_factor_ref 0.038
_reflns_number_gt 2614
_reflns_number_total 3981
_reflns_threshold_expression I>2.5\s(I)
_cod_data_source_file b705195f.txt
_cod_data_source_block 2
_cod_depositor_comments
;
The following automatic conversions were performed:
'_symmetry_cell_setting' value 'Trigonal' changed to 'trigonal' according
to '/home/saulius/struct/CIF-dictionaries/cif_core.dic' dictionary named
'cif_core.dic' version 2.4.1 from 2010-06-29.

Automatic conversion script
Id: cif_fix_enum 1527 2010-12-29 10:47:43Z saulius 
;
_cod_original_cell_volume 1866.0(12)
_cod_original_formula_sum 'C24 H36 Co1 N2 O8'
_cod_database_code 7005758

loop_
_symmetry_equiv_pos_as_xyz
x,y,z
-y,x-y,z
-x+y,-x,z

loop_
_atom_site_label
_atom_site_type_symbol
_atom_site_fract_x
_atom_site_fract_y
_atom_site_fract_z
_atom_site_U_iso_or_equiv
_atom_site_adp_type
_atom_site_occupancy
_atom_site_disorder_assembly
_atom_site_disorder_group
C3 C 0.9342(3) 0.3583(3) 0.1741(8) 0.0282 Uani 1 . .
C4 C 0.9252(3) 0.3690(3) -0.0355(8) 0.0255 Uani 1 . .
C5 C 0.8659(4) 0.2753(3) -0.3093(9) 0.0317 Uani 1 . .
C6 C 0.9259(3) 0.2338(3) -0.3193(9) 0.0286 Uani 1 . .
C7 C 0.6985(3) -0.0118(3) -0.0158(7) 0.0262 Uani 1 . .
C8 C 0.7743(3) -0.0203(3) 0.0671(8) 0.0283 Uani 1 . .
C9 C 0.7947(4) 0.0572(3) 0.3684(8) 0.031 Uani 1 . .
C10 C 0.7425(3) 0.1043(3) 0.3804(9) 0.0298 Uani 1 . .
C11 C 0.7623(3) 0.2864(4) -0.0962(9) 0.034 Uani 1 . .
C12 C 0.9214(3) 0.0688(4) 0.2038(10) 0.0413 Uani 1 . .
C13 C 1.0168(3) 0.4388(3) 0.2495(7) 0.0247 Uani 1 . .
C14 C 1.0100(3) 0.4982(3) 0.3674(8) 0.0307 Uani 1 . .
C15 C 1.0849(4) 0.5745(3) 0.4268(8) 0.0331 Uani 1 . .
C16 C 1.1672(4) 0.5931(3) 0.3659(9) 0.0342 Uani 1 . .
C17 C 1.1746(3) 0.5343(3) 0.2506(8) 0.0312 Uani 1 . .
C18 C 1.1001(3) 0.4576(3) 0.1890(8) 0.0294 Uani 1 . .
C19 C 0.6357(3) -0.0927(3) -0.1268(8) 0.0262 Uani 1 . .
C20 C 0.5466(3) -0.1386(3) -0.0767(9) 0.0306 Uani 1 . .
C21 C 0.4886(3) -0.2192(3) -0.1604(10) 0.0391 Uani 1 . .
C22 C 0.5191(4) -0.2539(3) -0.2940(9) 0.0397 Uani 1 . .
C23 C 0.6077(4) -0.2080(4) -0.3488(9) 0.041 Uani 1 . .
C24 C 0.6646(4) -0.1286(3) -0.2670(8) 0.0322 Uani 1 . .
C25 C 0.9251(4) 0.4540(3) -0.0836(9) 0.0365 Uani 1 . .
C26 C 0.7410(4) -0.1092(3) 0.1717(10) 0.0414 Uani 1 . .
H1 H 0.9507 0.2748 0.3053 0.0411 Uiso 1 . .
H2 H 0.723 0.0733 -0.2313 0.0479 Uiso 1 . .
H3 H 0.8811 0.3504 0.2389 0.0327 Uiso 1 . .
H4 H 0.9767 0.373 -0.0995 0.0286 Uiso 1 . .
H7 H 0.6648 -0.0063 0.0884 0.029 Uiso 1 . .
H8 H 0.8097 -0.02 -0.0412 0.036 Uiso 1 . .
H14 H 0.9543 0.4869 0.4074 0.0381 Uiso 1 . .
H15 H 1.0793 0.6132 0.5081 0.0402 Uiso 1 . .
H16 H 1.2177 0.6451 0.4045 0.037 Uiso 1 . .
H17 H 1.231 0.5468 0.2105 0.0401 Uiso 1 . .
H18 H 1.1061 0.4186 0.1091 0.0361 Uiso 1 . .
H20 H 0.5253 -0.1152 0.0148 0.0352 Uiso 1 . .
H21 H 0.4282 -0.2497 -0.1232 0.0394 Uiso 1 . .
H22 H 0.4798 -0.3089 -0.3493 0.0441 Uiso 1 . .
H23 H 0.6288 -0.2305 -0.4417 0.0558 Uiso 1 . .
H24 H 0.7233 -0.0983 -0.3054 0.042 Uiso 1 . .
H51 H 0.8104 0.2334 -0.3667 0.0359 Uiso 1 . .
H52 H 0.8918 0.3307 -0.3765 0.0358 Uiso 1 . .
H71 H -0.0283 0.0651 0.7145 0.151 Uiso 1 . .
H72 H 0.0326 0.1534 0.6825 0.151 Uiso 1 . .
H81 H 0.7241 0.4215 0.4056 0.1612 Uiso 1 . .
H82 H 0.819 0.4655 0.3914 0.1611 Uiso 1 . .
H91 H 0.7574 -0.0037 0.4074 0.0358 Uiso 1 . .
H92 H 0.8427 0.0858 0.4555 0.0363 Uiso 1 . .
H111 H 0.752 0.2981 0.0322 0.0589 Uiso 1 . .
H112 H 0.7632 0.3305 -0.1801 0.0589 Uiso 1 . .
H113 H 0.7154 0.2288 -0.1335 0.0586 Uiso 1 . .
H121 H 0.9159 0.0175 0.2688 0.0558 Uiso 1 . .
H122 H 0.959 0.1219 0.2756 0.0561 Uiso 1 . .
H123 H 0.9463 0.0734 0.0785 0.0559 Uiso 1 . .
H251 H 0.8886 0.4624 0.0067 0.0556 Uiso 1 . .
H252 H 0.9843 0.5023 -0.0746 0.0559 Uiso 1 . .
H253 H 0.9035 0.4514 -0.21 0.0559 Uiso 1 . .
H261 H 0.785 -0.1053 0.2583 0.0548 Uiso 1 . .
H262 H 0.6883 -0.1235 0.2417 0.0545 Uiso 1 . .
H263 H 0.7284 -0.1548 0.0807 0.0547 Uiso 1 . .
N1 N 0.8471(3) 0.2869(3) -0.1118(7) 0.026 Uani 1 . .
N2 N 0.8328(3) 0.0598(3) 0.1811(7) 0.0279 Uani 1 . .
O1 O 0.9391(2) 0.2787(2) 0.1930(6) 0.0277 Uani 1 . .
O2 O 0.7362(3) 0.0695(2) -0.1209(6) 0.0347 Uani 1 . .
O3 O 0.9275(2) 0.1904(2) -0.1775(6) 0.0321 Uani 1 . .
O4 O 0.7502(2) 0.1555(2) 0.2450(6) 0.0321 Uani 1 . .
O5 O 0.9689(3) 0.2440(2) -0.4661(6) 0.0371 Uani 1 . .
O6 O 0.6967(2) 0.0927(2) 0.5260(6) 0.0374 Uani 1 . .
O7 O 0.0226(4) 0.1021(4) 0.6828(13) 0.1346 Uani 1 . .
O8 O 0.7678(4) 0.4141(4) 0.4295(14) 0.1364 Uani 1 . .
Co1 Co 0.84053(4) 0.17428(4) 0.0366(2) 0.0246 Uani 1 . .

loop_
_atom_site_aniso_label
_atom_site_aniso_U_11
_atom_site_aniso_U_22
_atom_site_aniso_U_33
_atom_site_aniso_U_23
_atom_site_aniso_U_13
_atom_site_aniso_U_12
C3 0.027(2) 0.027(2) 0.029(4) -0.003(2) -0.005(2) 0.012(2)
C4 0.026(2) 0.024(2) 0.025(3) -0.006(2) 0.000(2) 0.0113(19)
C5 0.034(3) 0.029(2) 0.030(4) -0.004(3) -0.005(3) 0.013(2)
C6 0.034(3) 0.031(3) 0.021(4) -0.004(3) -0.004(3) 0.017(2)
C7 0.026(2) 0.022(2) 0.029(3) -0.003(2) -0.004(2) 0.0101(18)
C8 0.027(2) 0.030(2) 0.030(3) -0.001(2) 0.001(2) 0.016(2)
C9 0.045(3) 0.034(3) 0.012(3) 0.001(2) -0.010(3) 0.018(2)
C10 0.025(2) 0.019(2) 0.025(4) -0.004(2) -0.004(3) -0.0039(19)
C11 0.031(3) 0.037(3) 0.034(4) -0.002(3) -0.007(3) 0.016(2)
C12 0.033(3) 0.034(3) 0.055(5) -0.008(3) -0.009(3) 0.016(2)
C13 0.030(2) 0.028(2) 0.016(3) 0.002(2) 0.000(2) 0.0136(19)
C14 0.036(3) 0.029(3) 0.029(4) 0.007(2) 0.002(3) 0.017(2)
C15 0.051(3) 0.023(2) 0.024(4) -0.005(2) -0.003(3) 0.017(2)
C16 0.040(3) 0.026(2) 0.023(4) 0.005(2) -0.011(3) 0.005(2)
C17 0.031(3) 0.038(3) 0.025(4) 0.000(3) -0.008(2) 0.018(2)
C18 0.036(3) 0.031(3) 0.023(3) -0.009(2) -0.002(2) 0.018(2)
C19 0.031(2) 0.027(2) 0.020(3) 0.001(2) -0.004(2) 0.013(2)
C20 0.034(3) 0.034(3) 0.027(3) 0.008(2) -0.003(2) 0.019(2)
C21 0.027(3) 0.025(2) 0.043(4) 0.005(3) -0.009(3) -0.004(2)
C22 0.054(3) 0.028(3) 0.028(4) -0.008(3) -0.015(3) 0.013(2)
C23 0.065(4) 0.041(3) 0.025(4) -0.002(3) 0.003(3) 0.032(3)
C24 0.037(3) 0.032(3) 0.028(3) 0.002(3) 0.002(2) 0.018(2)
C25 0.037(3) 0.026(2) 0.042(5) -0.001(3) -0.006(3) 0.013(2)
C26 0.045(3) 0.024(2) 0.054(5) 0.003(3) -0.015(3) 0.016(2)
N1 0.027(2) 0.029(2) 0.021(3) 0.001(2) 0.001(2) 0.0126(18)
N2 0.028(2) 0.025(2) 0.029(4) -0.003(2) -0.006(2) 0.0119(18)
O1 0.0345(19) 0.0257(18) 0.021(2) -0.0025(17) -0.0092(17) 0.0139(15)
O2 0.049(2) 0.0180(17) 0.027(3) 0.0030(17) -0.013(2) 0.0095(17)
O3 0.0356(19) 0.0318(18) 0.029(3) 0.0029(19) 0.0041(18) 0.0172(16)
O4 0.037(2) 0.0374(19) 0.025(3) 0.0000(19) 0.0025(18) 0.0204(16)
O5 0.047(2) 0.044(2) 0.021(3) 0.001(2) 0.003(2) 0.0227(19)
O6 0.0308(19) 0.042(2) 0.028(3) 0.000(2) 0.001(2) 0.0096(17)
O7 0.077(4) 0.074(4) 0.270(11) -0.051(5) -0.030(5) 0.051(3)
O8 0.076(4) 0.054(3) 0.272(11) 0.015(5) 0.036(5) 0.028(3)
Co1 0.0264(4) 0.0199(3) 0.0236(3) -0.0006(3) -0.0009(3) 0.0088(3)

loop_
_atom_type_symbol
_atom_type_scat_dispersion_real
_atom_type_scat_dispersion_imag
_atom_type_scat_source
C 0.0033 0.0016 'International Tables Vol C 4.2.6.8 and 6.1.1.4'
H 0 0 'International Tables Vol C 4.2.6.8 and 6.1.1.4'
N 0.0061 0.0033 'International Tables Vol C 4.2.6.8 and 6.1.1.4'
O 0.0106 0.006 'International Tables Vol C 4.2.6.8 and 6.1.1.4'
Co 0.3494 0.9721 'International Tables Vol C 4.2.6.8 and 6.1.1.4'

loop_
_geom_angle_atom_site_label_1
_geom_angle_atom_site_label_2
_geom_angle_atom_site_label_3
_geom_angle
_geom_angle_site_symmetry_1
_geom_angle_site_symmetry_2
_geom_angle_site_symmetry_3
_geom_angle_publ_flag
C4 C3 C13 109.8(4) . . . yes
C4 C3 H3 109 . . . no
C13 C3 H3 110.9 . . . no
C4 C3 O1 105.7(4) . . . yes
C13 C3 O1 112.0(4) . . . yes
H3 C3 O1 109.2 . . . no
C3 C4 C25 113.0(4) . . . yes
C3 C4 H4 108.3 . . . no
C25 C4 H4 106 . . . no
C3 C4 N1 109.6(4) . . . yes
C25 C4 N1 114.0(4) . . . yes
H4 C4 N1 105.4 . . . no
C6 C5 H51 106.6 . . . no
C6 C5 H52 111.1 . . . no
H51 C5 H52 110 . . . no
C6 C5 N1 110.9(5) . . . yes
H51 C5 N1 107.2 . . . no
H52 C5 N1 110.9 . . . no
C5 C6 O3 117.8(5) . . . yes
C5 C6 O5 118.2(5) . . . yes
O3 C6 O5 124.0(5) . . . yes
C8 C7 C19 111.8(4) . . . yes
C8 C7 H7 108.2 . . . no
C19 C7 H7 107.1 . . . no
C8 C7 O2 107.8(4) . . . yes
C19 C7 O2 114.4(4) . . . yes
H7 C7 O2 107.3 . . . no
C7 C8 C26 112.0(4) . . . yes
C7 C8 H8 105.8 . . . no
C26 C8 H8 107.4 . . . no
C7 C8 N2 109.8(4) . . . yes
C26 C8 N2 114.7(5) . . . yes
H8 C8 N2 106.5 . . . no
C10 C9 H91 108.9 . . . no
C10 C9 H92 106.9 . . . no
H91 C9 H92 108.8 . . . no
C10 C9 N2 114.8(5) . . . yes
H91 C9 N2 109.6 . . . no
H92 C9 N2 107.6 . . . no
C9 C10 O4 117.5(5) . . . yes
C9 C10 O6 117.9(5) . . . yes
O4 C10 O6 124.5(5) . . . yes
H111 C11 H112 110 . . . no
H111 C11 H113 109 . . . no
H112 C11 H113 109.1 . . . no
H111 C11 N1 111.1 . . . no
H112 C11 N1 109.4 . . . no
H113 C11 N1 108.2 . . . no
H121 C12 H122 110 . . . no
H121 C12 H123 110.1 . . . no
H122 C12 H123 109.8 . . . no
H121 C12 N2 109.7 . . . no
H122 C12 N2 109.2 . . . no
H123 C12 N2 107.9 . . . no
C3 C13 C14 120.6(4) . . . yes
C3 C13 C18 120.4(4) . . . yes
C14 C13 C18 118.8(5) . . . yes
C13 C14 C15 120.7(5) . . . yes
C13 C14 H14 119.8 . . . no
C15 C14 H14 119.5 . . . no
C14 C15 C16 120.3(5) . . . yes
C14 C15 H15 119.7 . . . no
C16 C15 H15 120.1 . . . no
C15 C16 C17 119.3(5) . . . yes
C15 C16 H16 120.2 . . . no
C17 C16 H16 120.4 . . . no
C16 C17 C18 121.1(5) . . . yes
C16 C17 H17 119.1 . . . no
C18 C17 H17 119.8 . . . no
C17 C18 C13 119.7(5) . . . yes
C17 C18 H18 120.1 . . . no
C13 C18 H18 120.2 . . . no
C7 C19 C20 119.0(5) . . . yes
C7 C19 C24 122.5(4) . . . yes
C20 C19 C24 118.2(5) . . . yes
C19 C20 C21 120.8(6) . . . yes
C19 C20 H20 119.9 . . . no
C21 C20 H20 119.3 . . . no
C20 C21 C22 119.7(5) . . . yes
C20 C21 H21 119.4 . . . no
C22 C21 H21 120.9 . . . no
C21 C22 C23 120.3(5) . . . yes
C21 C22 H22 119.5 . . . no
C23 C22 H22 120.2 . . . no
C22 C23 C24 119.9(6) . . . yes
C22 C23 H23 120.9 . . . no
C24 C23 H23 119.3 . . . no
C19 C24 C23 121.1(5) . . . yes
C19 C24 H24 119.7 . . . no
C23 C24 H24 119.2 . . . no
C4 C25 H251 108.7 . . . no
C4 C25 H252 108.5 . . . no
H251 C25 H252 109.2 . . . no
C4 C25 H253 110.6 . . . no
H251 C25 H253 110.6 . . . no
H252 C25 H253 109.3 . . . no
C8 C26 H261 110.5 . . . no
C8 C26 H262 109.8 . . . no
H261 C26 H262 108.5 . . . no
C8 C26 H263 109 . . . no
H261 C26 H263 109.3 . . . no
H262 C26 H263 109.7 . . . no
C4 N1 C11 114.0(4) . . . yes
C4 N1 C5 108.3(4) . . . yes
C11 N1 C5 111.1(5) . . . yes
C4 N1 Co1 107.4(3) . . . yes
C11 N1 Co1 110.9(3) . . . yes
C5 N1 Co1 104.4(3) . . . yes
C8 N2 C12 110.3(4) . . . yes
C8 N2 C9 111.9(4) . . . yes
C12 N2 C9 109.6(5) . . . yes
C8 N2 Co1 107.7(3) . . . yes
C12 N2 Co1 111.7(3) . . . yes
C9 N2 Co1 105.7(3) . . . yes
C3 O1 H1 107.5 . . . no
C3 O1 Co1 111.8(3) . . . yes
H1 O1 Co1 124.4 . . . no
C7 O2 H2 124.2 . . . no
C7 O2 Co1 110.3(3) . . . yes
H2 O2 Co1 125.2 . . . no
C6 O3 Co1 115.5(3) . . . yes
C10 O4 Co1 117.1(3) . . . yes
H71 O7 H72 114.3 . . . no
H82 O8 H81 107.2 . . . no
N2 Co1 N1 179.0(2) . . . yes
N2 Co1 O2 79.97(15) . . . yes
N1 Co1 O2 99.05(16) . . . yes
N2 Co1 O1 101.29(15) . . . yes
N1 Co1 O1 79.70(16) . . . yes
O2 Co1 O1 177.71(17) . . . yes
N2 Co1 O3 100.05(16) . . . yes
N1 Co1 O3 79.55(17) . . . yes
O2 Co1 O3 89.20(16) . . . yes
O1 Co1 O3 92.45(16) . . . yes
N2 Co1 O4 80.01(17) . . . yes
N1 Co1 O4 100.37(16) . . . yes
O2 Co1 O4 88.96(17) . . . yes
O1 Co1 O4 89.38(15) . . . yes
O3 Co1 O4 178.12(19) . . . yes

loop_
_geom_bond_atom_site_label_1
_geom_bond_atom_site_label_2
_geom_bond_distance
_geom_bond_site_symmetry_1
_geom_bond_site_symmetry_2
_geom_bond_publ_flag
C3 C4 1.515(7) . . yes
C3 C13 1.520(7) . . yes
C3 H3 0.981 . . no
C3 O1 1.438(6) . . yes
C4 C25 1.522(7) . . yes
C4 H4 0.977 . . no
C4 N1 1.499(6) . . yes
C5 C6 1.544(7) . . yes
C5 H51 0.964 . . no
C5 H52 0.962 . . no
C5 N1 1.474(7) . . yes
C6 O3 1.266(7) . . yes
C6 O5 1.241(7) . . yes
C7 C8 1.519(6) . . yes
C7 C19 1.505(6) . . yes
C7 H7 0.978 . . no
C7 O2 1.436(6) . . yes
C8 C26 1.545(7) . . yes
C8 H8 0.983 . . no
C8 N2 1.489(6) . . yes
C9 C10 1.503(7) . . yes
C9 H91 0.968 . . no
C9 H92 0.955 . . no
C9 N2 1.475(7) . . yes
C10 O4 1.271(7) . . yes
C10 O6 1.258(7) . . yes
C11 H111 0.969 . . no
C11 H112 0.966 . . no
C11 H113 0.962 . . no
C11 N1 1.478(6) . . yes
C12 H121 0.968 . . no
C12 H122 0.969 . . no
C12 H123 0.974 . . no
C12 N2 1.482(7) . . yes
C13 C14 1.381(7) . . yes
C13 C18 1.386(7) . . yes
C14 C15 1.384(7) . . yes
C14 H14 0.935 . . no
C15 C16 1.373(8) . . yes
C15 H15 0.929 . . no
C16 C17 1.367(8) . . yes
C16 H16 0.935 . . no
C17 C18 1.389(7) . . yes
C17 H17 0.938 . . no
C18 H18 0.931 . . no
C19 C20 1.393(7) . . yes
C19 C24 1.395(7) . . yes
C20 C21 1.389(8) . . yes
C20 H20 0.936 . . no
C21 C22 1.367(9) . . yes
C21 H21 0.95 . . no
C22 C23 1.393(8) . . yes
C22 H22 0.941 . . no
C23 C24 1.365(8) . . yes
C23 H23 0.931 . . no
C24 H24 0.928 . . no
C25 H251 0.963 . . no
C25 H252 0.953 . . no
C25 H253 0.963 . . no
C26 H261 0.958 . . no
C26 H262 0.962 . . no
C26 H263 0.961 . . no
H1 O1 0.832 . . no
H2 O2 0.827 . . no
H71 O7 0.826 . . no
H72 O7 0.821 . . no
H81 O8 0.852 . . no
H82 O8 0.935 . . no
N1 Co1 2.180(5) . . yes
N2 Co1 2.187(5) . . yes
O1 Co1 2.089(4) . . yes
O2 Co1 2.138(4) . . yes
O3 Co1 2.063(4) . . yes
O4 Co1 2.063(4) . . yes
